data_7002989
loop_
_publ_author_name
'Camm, Kenneth D.'
'El-Sokkary, Ahmed'
'Gott, Andrew L.'
'Stockley, Peter G.'
'Belyaeva, Tamara'
'McGowan, Patrick C.'

_publ_section_title
;
 Synthesis, molecular structure and evaluation of new organometallic
 ruthenium anticancer agents
;
_journal_issue 48
_journal_name_full 'Dalton Transactions'
_journal_page_first 10914
_journal_page_last 10925
_journal_paper_doi 10.1039/b918902e
_journal_year 2009
_chemical_formula_moiety 'C26 H24 Cl N3 O3 Ru, 3(C H Cl3)'
_chemical_formula_sum 'C29 H27 Cl10 N3 O3 Ru'
_chemical_formula_weight 921.11
_chemical_name_systematic
;
?
;
_space_group_IT_number 14
_symmetry_cell_setting monoclinic
_symmetry_space_group_name_Hall '-P 2ybc'
_symmetry_space_group_name_H-M 'P 1 21/c 1'
_atom_sites_solution_hydrogens geom
_atom_sites_solution_primary direct
_atom_sites_solution_secondary difmap
_audit_creation_method SHELXL-97
_cell_angle_alpha 90.00
_cell_angle_beta 104.3070(10)
_cell_angle_gamma 90.00
_cell_formula_units_Z 4
_cell_length_a 12.5540(2)
_cell_length_b 15.2770(3)
_cell_length_c 19.4440(3)
_cell_measurement_reflns_used 17946
_cell_measurement_temperature 150(2)
_cell_measurement_theta_max 27.48
_cell_measurement_theta_min 1.00
_cell_volume 3613.46(11)
_computing_cell_refinement 'DENZO-SMN (Otwinowski & Minor, 1996)'
_computing_data_collection 'COLLECT (Nonius, 2000)'
_computing_data_reduction
;
DENZO-SMN and COLLECT (Otwinowski & Minor, 1996)
;
_computing_molecular_graphics 'ORTEP-III (Farrugia, 2001)'
_computing_publication_material
;
local program
;
_computing_structure_refinement 'SHELXL-97 (Sheldrick, G. M. Acta Cryst. (2008). A64, 112--122)'
_computing_structure_solution 'SHELXS-97 (Sheldrick, G. M. Acta Cryst. (2008). A64, 112--122)'
_diffrn_ambient_temperature 150(2)
_diffrn_detector_area_resol_mean 9
_diffrn_measured_fraction_theta_full 0.977
_diffrn_measured_fraction_theta_max 0.977
_diffrn_measurement_device_type
;
Nonius KappaCCD area-detector diffractometer
;
_diffrn_measurement_method
;
phi and omega scans to fill the asymmetric unit
;
_diffrn_radiation_detector 'CCD plate'
_diffrn_radiation_monochromator graphite
_diffrn_radiation_probe x-ray
_diffrn_radiation_source 'fine-focus sealed tube'
_diffrn_radiation_type MoK\a
_diffrn_radiation_wavelength 0.71073
_diffrn_reflns_av_R_equivalents 0.1409
_diffrn_reflns_av_sigmaI/netI 0.0737
_diffrn_reflns_limit_h_max 15
_diffrn_reflns_limit_h_min -16
_diffrn_reflns_limit_k_max 19
_diffrn_reflns_limit_k_min -19
_diffrn_reflns_limit_l_max 25
_diffrn_reflns_limit_l_min -25
_diffrn_reflns_number 54562
_diffrn_reflns_theta_full 27.72
_diffrn_reflns_theta_max 27.72
_diffrn_reflns_theta_min 1.72
_exptl_absorpt_coefficient_mu 1.210
_exptl_absorpt_correction_type none
_exptl_crystal_colour orange
_exptl_crystal_density_diffrn 1.693
_exptl_crystal_density_method 'not measured'
_exptl_crystal_description needle
_exptl_crystal_F_000 1840
_exptl_crystal_size_max 0.42
_exptl_crystal_size_mid 0.04
_exptl_crystal_size_min 0.04
_refine_diff_density_max 0.701
_refine_diff_density_min -1.120
_refine_diff_density_rms 0.125
_refine_ls_extinction_coef 0.0006(2)
_refine_ls_extinction_expression Fc^*^=kFc[1+0.001xFc^2^\l^3^/sin(2\q)]^-1/4^
_refine_ls_extinction_method SHELXL
_refine_ls_goodness_of_fit_ref 1.029
_refine_ls_hydrogen_treatment constr
_refine_ls_matrix_type full
_refine_ls_number_parameters 419
_refine_ls_number_reflns 8300
_refine_ls_number_restraints 0
_refine_ls_restrained_S_all 1.029
_refine_ls_R_factor_all 0.0723
_refine_ls_R_factor_gt 0.0429
_refine_ls_shift/su_max 0.001
_refine_ls_shift/su_mean 0.000
_refine_ls_structure_factor_coef Fsqd
_refine_ls_weighting_details 'calc w=1/[\s^2^(Fo^2^)+(0.0453P)^2^+1.4776P] where P=(Fo^2^+2Fc^2^)/3'
_refine_ls_weighting_scheme calc
_refine_ls_wR_factor_gt 0.0957
_refine_ls_wR_factor_ref 0.1083
_reflns_number_gt 5999
_reflns_number_total 8300
_reflns_threshold_expression >2sigma(I)
_cod_data_source_file b918902e.txt
_cod_data_source_block kcRulig10
_cod_original_sg_symbol_H-M P21/c
_cod_database_code 7002989

loop_
_symmetry_equiv_pos_as_xyz
'x, y, z'
'-x, y+1/2, -z+1/2'
'-x, -y, -z'
'x, -y-1/2, z-1/2'

loop_
_atom_site_label
_atom_site_type_symbol
_atom_site_fract_x
_atom_site_fract_y
_atom_site_fract_z
_atom_site_U_iso_or_equiv
_atom_site_adp_type
_atom_site_occupancy
_atom_site_symmetry_multiplicity
_atom_site_calc_flag
_atom_site_refinement_flags
_atom_site_disorder_assembly
_atom_site_disorder_group
Ru1 Ru 0.635015(19) 0.285920(16) 0.031927(12) 0.01954(9) Uani 1 1 d . . .
Cl1 Cl 0.61591(6) 0.22467(5) -0.08461(4) 0.02620(18) Uani 1 1 d . . .
Cl1S Cl 0.79785(11) 0.02589(12) 0.30157(8) 0.0852(5) Uani 1 1 d . . .
Cl2S Cl 0.95447(11) 0.16685(7) 0.30981(6) 0.0580(3) Uani 1 1 d . . .
Cl3S Cl 1.02909(11) -0.00578(8) 0.35345(6) 0.0654(3) Uani 1 1 d . . .
Cl4S Cl 0.30708(10) 0.18560(7) -0.21169(6) 0.0565(3) Uani 1 1 d . . .
Cl5S Cl 0.27273(9) 0.35615(9) -0.15715(6) 0.0637(3) Uani 1 1 d . . .
Cl6S Cl 0.37926(10) 0.34082(7) -0.27204(6) 0.0593(3) Uani 1 1 d . . .
Cl7S Cl 0.12846(8) 0.48240(7) -0.31889(6) 0.0494(3) Uani 1 1 d . . .
Cl8S Cl -0.03592(9) 0.61775(7) -0.32639(6) 0.0528(3) Uani 1 1 d . . .
Cl9S Cl 0.07326(10) 0.59929(7) -0.43980(7) 0.0600(3) Uani 1 1 d . . .
O1 O 0.84778(17) 0.08469(14) 0.12316(12) 0.0296(5) Uani 1 1 d . . .
O2 O 1.2040(2) 0.38836(19) 0.00421(14) 0.0484(7) Uani 1 1 d . . .
O3 O 1.2721(2) 0.34000(18) 0.11094(14) 0.0435(6) Uani 1 1 d . . .
N1 N 0.5768(2) 0.16211(16) 0.05561(12) 0.0201(5) Uani 1 1 d . . .
N2 N 0.7798(2) 0.21310(16) 0.06472(13) 0.0211(5) Uani 1 1 d . . .
N3 N 1.1946(2) 0.34996(19) 0.05865(16) 0.0330(7) Uani 1 1 d . . .
C1 C 0.4678(2) 0.1352(2) 0.04218(16) 0.0231(6) Uani 1 1 d . . .
C2 C 0.3827(3) 0.1863(2) 0.00064(17) 0.0270(7) Uani 1 1 d . . .
H2 H 0.3998 0.2392 -0.0200 0.032 Uiso 1 1 calc R . .
C3 C 0.2753(3) 0.1604(2) -0.01028(18) 0.0314(8) Uani 1 1 d . . .
H3 H 0.2185 0.1956 -0.0383 0.038 Uiso 1 1 calc R . .
C4 C 0.2485(3) 0.0820(2) 0.01956(18) 0.0345(8) Uani 1 1 d . . .
H4 H 0.1736 0.0659 0.0132 0.041 Uiso 1 1 calc R . .
C5 C 0.3301(3) 0.0288(2) 0.05778(17) 0.0323(8) Uani 1 1 d . . .
H5 H 0.3114 -0.0248 0.0766 0.039 Uiso 1 1 calc R . .
C6 C 0.4413(3) 0.0532(2) 0.06932(16) 0.0262(7) Uani 1 1 d . . .
C7 C 0.5275(3) -0.0020(2) 0.10469(16) 0.0268(7) Uani 1 1 d . . .
H7 H 0.5117 -0.0568 0.1229 0.032 Uiso 1 1 calc R . .
C8 C 0.6339(3) 0.0238(2) 0.11265(16) 0.0271(7) Uani 1 1 d . . .
H8 H 0.6926 -0.0138 0.1348 0.033 Uiso 1 1 calc R . .
C9 C 0.6558(2) 0.10676(19) 0.08773(16) 0.0219(6) Uani 1 1 d . . .
C10 C 0.7719(2) 0.1344(2) 0.09463(16) 0.0232(7) Uani 1 1 d . . .
C11 C 0.8850(2) 0.2466(2) 0.06451(16) 0.0226(6) Uani 1 1 d . . .
C12 C 0.8983(3) 0.2924(2) 0.00514(17) 0.0260(7) Uani 1 1 d . . .
H12 H 0.8370 0.3000 -0.0343 0.031 Uiso 1 1 calc R . .
C13 C 0.9991(3) 0.3270(2) 0.00260(17) 0.0281(7) Uani 1 1 d . . .
H13 H 1.0075 0.3582 -0.0380 0.034 Uiso 1 1 calc R . .
C14 C 1.0874(3) 0.3151(2) 0.06041(17) 0.0267(7) Uani 1 1 d . . .
C15 C 1.0774(3) 0.2701(2) 0.12089(18) 0.0313(8) Uani 1 1 d . . .
H15 H 1.1390 0.2627 0.1601 0.038 Uiso 1 1 calc R . .
C16 C 0.9760(3) 0.2365(2) 0.12253(18) 0.0289(7) Uani 1 1 d . . .
H16 H 0.9678 0.2062 0.1636 0.035 Uiso 1 1 calc R . .
C17 C 0.5731(4) 0.3996(3) 0.24026(19) 0.0492(11) Uani 1 1 d . . .
H17A H 0.6256 0.4480 0.2448 0.074 Uiso 1 1 calc R . .
H17B H 0.5713 0.3785 0.2876 0.074 Uiso 1 1 calc R . .
H17C H 0.4997 0.4200 0.2152 0.074 Uiso 1 1 calc R . .
C18 C 0.6085(3) 0.3249(2) 0.19828(18) 0.0339(8) Uani 1 1 d . . .
H18 H 0.5505 0.2786 0.1916 0.041 Uiso 1 1 calc R . .
C19 C 0.7150(4) 0.2844(3) 0.2397(2) 0.0539(12) Uani 1 1 d . . .
H19A H 0.7382 0.2391 0.2108 0.081 Uiso 1 1 calc R . .
H19B H 0.7039 0.2581 0.2834 0.081 Uiso 1 1 calc R . .
H19C H 0.7718 0.3297 0.2517 0.081 Uiso 1 1 calc R . .
C20 C 0.6115(3) 0.3577(2) 0.12547(16) 0.0251(7) Uani 1 1 d . . .
C21 C 0.5124(3) 0.3597(2) 0.07041(17) 0.0259(7) Uani 1 1 d . . .
H21 H 0.4463 0.3396 0.0805 0.031 Uiso 1 1 calc R . .
C22 C 0.5093(3) 0.3901(2) 0.00212(17) 0.0280(7) Uani 1 1 d . . .
H22 H 0.4414 0.3912 -0.0329 0.034 Uiso 1 1 calc R . .
C23 C 0.6071(3) 0.4194(2) -0.01540(17) 0.0293(7) Uani 1 1 d . . .
C24 C 0.6060(4) 0.4458(2) -0.09014(18) 0.0430(10) Uani 1 1 d . . .
H24A H 0.6389 0.5040 -0.0898 0.065 Uiso 1 1 calc R . .
H24B H 0.5301 0.4471 -0.1190 0.065 Uiso 1 1 calc R . .
H24C H 0.6485 0.4034 -0.1103 0.065 Uiso 1 1 calc R . .
C25 C 0.7058(3) 0.4183(2) 0.03818(17) 0.0281(7) Uani 1 1 d . . .
H25 H 0.7717 0.4388 0.0280 0.034 Uiso 1 1 calc R . .
C26 C 0.7082(3) 0.3867(2) 0.10753(17) 0.0267(7) Uani 1 1 d . . .
H26 H 0.7761 0.3851 0.1424 0.032 Uiso 1 1 calc R . .
C1S C 0.9285(3) 0.0551(2) 0.29367(19) 0.0374(8) Uani 1 1 d . . .
H1S H 0.9338 0.0416 0.2443 0.045 Uiso 1 1 calc R . .
C2S C 0.3608(3) 0.2916(3) -0.1945(2) 0.0419(9) Uani 1 1 d . . .
H2S H 0.4339 0.2876 -0.1596 0.050 Uiso 1 1 calc R . .
C3S C 0.0230(3) 0.5437(2) -0.3753(2) 0.0377(8) Uani 1 1 d . . .
H3S H -0.0355 0.5022 -0.4002 0.045 Uiso 1 1 calc R . .

loop_
_atom_site_aniso_label
_atom_site_aniso_U_11
_atom_site_aniso_U_22
_atom_site_aniso_U_33
_atom_site_aniso_U_23
_atom_site_aniso_U_13
_atom_site_aniso_U_12
Ru1 0.01914(14) 0.01848(14) 0.02099(14) 0.00062(10) 0.00494(9) -0.00011(10)
Cl1 0.0296(4) 0.0264(4) 0.0216(4) -0.0022(3) 0.0044(3) 0.0008(3)
Cl1S 0.0522(8) 0.1293(13) 0.0781(9) 0.0068(9) 0.0240(7) -0.0233(8)
Cl2S 0.0881(8) 0.0406(6) 0.0404(6) 0.0033(5) 0.0067(5) 0.0042(5)
Cl3S 0.0753(8) 0.0596(7) 0.0554(7) 0.0129(6) 0.0047(6) 0.0254(6)
Cl4S 0.0600(7) 0.0485(6) 0.0522(6) 0.0116(5) -0.0030(5) -0.0048(5)
Cl5S 0.0492(6) 0.0873(9) 0.0498(6) -0.0097(6) 0.0030(5) 0.0238(6)
Cl6S 0.0726(8) 0.0469(6) 0.0624(7) 0.0100(5) 0.0243(6) 0.0050(5)
Cl7S 0.0393(5) 0.0446(6) 0.0608(6) 0.0112(5) 0.0058(5) 0.0074(4)
Cl8S 0.0523(6) 0.0382(6) 0.0710(7) -0.0017(5) 0.0207(5) 0.0051(4)
Cl9S 0.0567(7) 0.0526(7) 0.0785(8) 0.0269(6) 0.0318(6) 0.0004(5)
O1 0.0223(12) 0.0253(12) 0.0398(13) 0.0061(10) 0.0048(10) 0.0031(9)
O2 0.0397(16) 0.0596(18) 0.0497(17) 0.0082(14) 0.0183(13) -0.0176(13)
O3 0.0243(13) 0.0565(18) 0.0475(16) 0.0029(13) 0.0048(12) -0.0081(12)
N1 0.0207(13) 0.0193(13) 0.0199(13) -0.0009(10) 0.0043(10) -0.0015(10)
N2 0.0190(13) 0.0209(13) 0.0229(13) 0.0001(11) 0.0043(10) -0.0011(10)
N3 0.0284(16) 0.0314(16) 0.0423(18) -0.0025(14) 0.0146(14) -0.0063(13)
C1 0.0216(15) 0.0241(16) 0.0234(16) -0.0033(13) 0.0055(13) -0.0016(12)
C2 0.0246(17) 0.0254(17) 0.0293(17) -0.0026(14) 0.0034(13) -0.0009(13)
C3 0.0222(17) 0.035(2) 0.0338(19) -0.0040(15) 0.0007(14) -0.0015(14)
C4 0.0202(17) 0.045(2) 0.038(2) -0.0059(17) 0.0063(15) -0.0097(15)
C5 0.0303(18) 0.036(2) 0.0318(18) -0.0034(15) 0.0105(15) -0.0107(15)
C6 0.0272(17) 0.0268(17) 0.0243(16) -0.0016(13) 0.0060(13) -0.0035(13)
C7 0.0342(18) 0.0225(16) 0.0260(17) 0.0044(13) 0.0115(14) -0.0046(14)
C8 0.0291(18) 0.0241(17) 0.0264(17) 0.0011(14) 0.0035(14) 0.0016(13)
C9 0.0232(16) 0.0175(15) 0.0257(16) -0.0008(12) 0.0077(13) -0.0019(12)
C10 0.0213(16) 0.0242(17) 0.0238(16) -0.0010(13) 0.0049(13) 0.0016(13)
C11 0.0193(15) 0.0209(15) 0.0292(17) -0.0028(13) 0.0090(13) 0.0000(12)
C12 0.0217(16) 0.0308(18) 0.0253(16) 0.0011(14) 0.0056(13) -0.0007(13)
C13 0.0309(18) 0.0283(18) 0.0280(17) -0.0001(14) 0.0128(14) -0.0028(14)
C14 0.0204(16) 0.0293(18) 0.0314(18) -0.0020(14) 0.0081(14) -0.0042(13)
C15 0.0223(17) 0.038(2) 0.0307(18) 0.0051(15) 0.0005(14) -0.0020(14)
C16 0.0270(17) 0.0304(18) 0.0294(17) 0.0063(14) 0.0069(14) -0.0022(14)
C17 0.072(3) 0.054(3) 0.027(2) 0.0034(18) 0.0215(19) 0.022(2)
C18 0.048(2) 0.0300(19) 0.0259(17) 0.0022(15) 0.0132(16) 0.0039(16)
C19 0.074(3) 0.056(3) 0.033(2) 0.0069(19) 0.015(2) 0.028(2)
C20 0.0325(17) 0.0203(16) 0.0236(16) -0.0024(13) 0.0089(13) 0.0023(13)
C21 0.0217(16) 0.0248(17) 0.0323(18) -0.0027(14) 0.0085(14) 0.0026(13)
C22 0.0281(17) 0.0225(17) 0.0296(18) -0.0009(14) 0.0000(14) 0.0063(13)
C23 0.042(2) 0.0182(16) 0.0292(17) 0.0003(14) 0.0123(15) 0.0035(14)
C24 0.072(3) 0.029(2) 0.032(2) 0.0087(16) 0.0195(19) 0.0054(18)
C25 0.0287(17) 0.0216(16) 0.0384(19) -0.0005(14) 0.0167(15) -0.0019(13)
C26 0.0273(17) 0.0197(16) 0.0300(17) -0.0052(13) 0.0010(14) -0.0016(13)
C1S 0.040(2) 0.038(2) 0.0337(19) 0.0026(16) 0.0093(16) 0.0047(16)
C2S 0.035(2) 0.046(2) 0.040(2) 0.0011(18) 0.0008(16) 0.0060(17)
C3S 0.0334(19) 0.0317(19) 0.048(2) 0.0077(17) 0.0103(17) -0.0017(15)

loop_
_atom_type_symbol
_atom_type_description
_atom_type_scat_dispersion_real
_atom_type_scat_dispersion_imag
_atom_type_scat_source
Ru Ru -1.2594 0.8363 'International Tables Vol C Tables 4.2.6.8 and 6.1.1.4'
C C 0.0033 0.0016 'International Tables Vol C Tables 4.2.6.8 and 6.1.1.4'
H H 0.0000 0.0000 'International Tables Vol C Tables 4.2.6.8 and 6.1.1.4'
N N 0.0061 0.0033 'International Tables Vol C Tables 4.2.6.8 and 6.1.1.4'
O O 0.0106 0.0060 'International Tables Vol C Tables 4.2.6.8 and 6.1.1.4'
Cl Cl 0.1484 0.1585 'International Tables Vol C Tables 4.2.6.8 and 6.1.1.4'

loop_
_geom_angle_atom_site_label_1
_geom_angle_atom_site_label_2
_geom_angle_atom_site_label_3
_geom_angle
_geom_angle_site_symmetry_1
_geom_angle_site_symmetry_3
_geom_angle_publ_flag
N2 Ru1 N1 77.26(9) . . ?
N2 Ru1 C26 88.87(11) . . ?
N1 Ru1 C26 126.67(11) . . ?
N2 Ru1 C21 143.42(11) . . ?
N1 Ru1 C21 94.37(10) . . ?
C26 Ru1 C21 67.53(12) . . ?
N2 Ru1 C25 99.38(11) . . ?
N1 Ru1 C25 164.74(11) . . ?
C26 Ru1 C25 38.07(12) . . ?
C21 Ru1 C25 79.40(12) . . ?
N2 Ru1 C20 107.26(11) . . ?
N1 Ru1 C20 98.10(10) . . ?
C26 Ru1 C20 37.72(12) . . ?
C21 Ru1 C20 37.93(12) . . ?
C25 Ru1 C20 68.42(11) . . ?
N2 Ru1 C22 166.19(11) . . ?
N1 Ru1 C22 115.87(11) . . ?
C26 Ru1 C22 79.77(12) . . ?
C21 Ru1 C22 37.05(12) . . ?
C25 Ru1 C22 66.82(12) . . ?
C20 Ru1 C22 68.06(12) . . ?
N2 Ru1 C23 130.44(11) . . ?
N1 Ru1 C23 151.49(11) . . ?
C26 Ru1 C23 68.13(12) . . ?
C21 Ru1 C23 67.47(12) . . ?
C25 Ru1 C23 37.08(12) . . ?
C20 Ru1 C23 81.13(11) . . ?
C22 Ru1 C23 37.39(12) . . ?
N2 Ru1 Cl1 87.54(7) . . ?
N1 Ru1 Cl1 84.15(7) . . ?
C26 Ru1 Cl1 147.17(9) . . ?
C21 Ru1 Cl1 127.47(9) . . ?
C25 Ru1 Cl1 110.73(8) . . ?
C20 Ru1 Cl1 165.18(9) . . ?
C22 Ru1 Cl1 97.71(9) . . ?
C23 Ru1 Cl1 89.90(8) . . ?
C9 N1 C1 118.9(3) . . ?
C9 N1 Ru1 114.26(19) . . ?
C1 N1 Ru1 126.8(2) . . ?
C10 N2 C11 119.4(3) . . ?
C10 N2 Ru1 116.97(19) . . ?
C11 N2 Ru1 123.20(19) . . ?
O3 N3 O2 122.7(3) . . ?
O3 N3 C14 118.8(3) . . ?
O2 N3 C14 118.4(3) . . ?
N1 C1 C2 121.1(3) . . ?
N1 C1 C6 119.9(3) . . ?
C2 C1 C6 119.1(3) . . ?
C3 C2 C1 120.5(3) . . ?
C3 C2 H2 119.8 . . ?
C1 C2 H2 119.8 . . ?
C2 C3 C4 120.6(3) . . ?
C2 C3 H3 119.7 . . ?
C4 C3 H3 119.7 . . ?
C5 C4 C3 120.3(3) . . ?
C5 C4 H4 119.9 . . ?
C3 C4 H4 119.9 . . ?
C4 C5 C6 120.5(3) . . ?
C4 C5 H5 119.8 . . ?
C6 C5 H5 119.8 . . ?
C5 C6 C7 122.1(3) . . ?
C5 C6 C1 119.0(3) . . ?
C7 C6 C1 118.9(3) . . ?
C8 C7 C6 119.6(3) . . ?
C8 C7 H7 120.2 . . ?
C6 C7 H7 120.2 . . ?
C7 C8 C9 119.4(3) . . ?
C7 C8 H8 120.3 . . ?
C9 C8 H8 120.3 . . ?
N1 C9 C8 123.0(3) . . ?
N1 C9 C10 117.3(3) . . ?
C8 C9 C10 119.6(3) . . ?
O1 C10 N2 127.5(3) . . ?
O1 C10 C9 119.6(3) . . ?
N2 C10 C9 112.9(3) . . ?
C12 C11 C16 118.7(3) . . ?
C12 C11 N2 119.0(3) . . ?
C16 C11 N2 122.2(3) . . ?
C13 C12 C11 121.2(3) . . ?
C13 C12 H12 119.4 . . ?
C11 C12 H12 119.4 . . ?
C14 C13 C12 118.5(3) . . ?
C14 C13 H13 120.7 . . ?
C12 C13 H13 120.7 . . ?
C13 C14 C15 122.0(3) . . ?
C13 C14 N3 119.5(3) . . ?
C15 C14 N3 118.5(3) . . ?
C16 C15 C14 118.6(3) . . ?
C16 C15 H15 120.7 . . ?
C14 C15 H15 120.7 . . ?
C15 C16 C11 120.9(3) . . ?
C15 C16 H16 119.5 . . ?
C11 C16 H16 119.5 . . ?
C18 C17 H17A 109.5 . . ?
C18 C17 H17B 109.5 . . ?
H17A C17 H17B 109.5 . . ?
C18 C17 H17C 109.5 . . ?
H17A C17 H17C 109.5 . . ?
H17B C17 H17C 109.5 . . ?
C20 C18 C19 114.3(3) . . ?
C20 C18 C17 109.3(3) . . ?
C19 C18 C17 110.9(3) . . ?
C20 C18 H18 107.4 . . ?
C19 C18 H18 107.4 . . ?
C17 C18 H18 107.4 . . ?
C18 C19 H19A 109.5 . . ?
C18 C19 H19B 109.5 . . ?
H19A C19 H19B 109.5 . . ?
C18 C19 H19C 109.5 . . ?
H19A C19 H19C 109.5 . . ?
H19B C19 H19C 109.5 . . ?
C26 C20 C21 116.7(3) . . ?
C26 C20 C18 123.8(3) . . ?
C21 C20 C18 119.4(3) . . ?
C26 C20 Ru1 69.76(17) . . ?
C21 C20 Ru1 70.18(17) . . ?
C18 C20 Ru1 130.3(2) . . ?
C22 C21 C20 122.3(3) . . ?
C22 C21 Ru1 72.73(18) . . ?
C20 C21 Ru1 71.89(17) . . ?
C22 C21 H21 118.8 . . ?
C20 C21 H21 118.8 . . ?
Ru1 C21 H21 129.1 . . ?
C21 C22 C23 120.5(3) . . ?
C21 C22 Ru1 70.22(18) . . ?
C23 C22 Ru1 71.84(18) . . ?
C21 C22 H22 119.8 . . ?
C23 C22 H22 119.8 . . ?
Ru1 C22 H22 130.9 . . ?
C25 C23 C22 118.2(3) . . ?
C25 C23 C24 120.9(3) . . ?
C22 C23 C24 120.8(3) . . ?
C25 C23 Ru1 70.34(18) . . ?
C22 C23 Ru1 70.77(18) . . ?
C24 C23 Ru1 127.3(2) . . ?
C23 C24 H24A 109.5 . . ?
C23 C24 H24B 109.5 . . ?
H24A C24 H24B 109.5 . . ?
C23 C24 H24C 109.5 . . ?
H24A C24 H24C 109.5 . . ?
H24B C24 H24C 109.5 . . ?
C23 C25 C26 120.8(3) . . ?
C23 C25 Ru1 72.58(19) . . ?
C26 C25 Ru1 69.79(17) . . ?
C23 C25 H25 119.6 . . ?
C26 C25 H25 119.6 . . ?
Ru1 C25 H25 130.7 . . ?
C20 C26 C25 121.4(3) . . ?
C20 C26 Ru1 72.52(18) . . ?
C25 C26 Ru1 72.13(18) . . ?
C20 C26 H26 119.3 . . ?
C25 C26 H26 119.3 . . ?
Ru1 C26 H26 128.3 . . ?
Cl1S C1S Cl2S 111.8(2) . . ?
Cl1S C1S Cl3S 110.2(2) . . ?
Cl2S C1S Cl3S 109.0(2) . . ?
Cl1S C1S H1S 108.6 . . ?
Cl2S C1S H1S 108.6 . . ?
Cl3S C1S H1S 108.6 . . ?
Cl6S C2S Cl4S 111.0(2) . . ?
Cl6S C2S Cl5S 110.1(2) . . ?
Cl4S C2S Cl5S 110.1(2) . . ?
Cl6S C2S H2S 108.5 . . ?
Cl4S C2S H2S 108.5 . . ?
Cl5S C2S H2S 108.5 . . ?
Cl9S C3S Cl8S 110.4(2) . . ?
Cl9S C3S Cl7S 110.8(2) . . ?
Cl8S C3S Cl7S 110.9(2) . . ?
Cl9S C3S H3S 108.2 . . ?
Cl8S C3S H3S 108.2 . . ?
Cl7S C3S H3S 108.2 . . ?

loop_
_geom_bond_atom_site_label_1
_geom_bond_atom_site_label_2
_geom_bond_distance
_geom_bond_site_symmetry_2
_geom_bond_publ_flag
Ru1 N2 2.092(2) . ?
Ru1 N1 2.119(2) . ?
Ru1 C26 2.170(3) . ?
Ru1 C21 2.183(3) . ?
Ru1 C25 2.200(3) . ?
Ru1 C20 2.206(3) . ?
Ru1 C22 2.215(3) . ?
Ru1 C23 2.230(3) . ?
Ru1 Cl1 2.4081(8) . ?
Cl1S C1S 1.743(4) . ?
Cl2S C1S 1.752(4) . ?
Cl3S C1S 1.757(4) . ?
Cl4S C2S 1.755(4) . ?
Cl5S C2S 1.766(4) . ?
Cl6S C2S 1.750(4) . ?
Cl7S C3S 1.765(4) . ?
Cl8S C3S 1.756(4) . ?
Cl9S C3S 1.755(4) . ?
O1 C10 1.238(4) . ?
O2 N3 1.241(4) . ?
O3 N3 1.231(4) . ?
N1 C9 1.335(4) . ?
N1 C1 1.391(4) . ?
N2 C10 1.350(4) . ?
N2 C11 1.417(4) . ?
N3 C14 1.455(4) . ?
C1 C2 1.406(4) . ?
C1 C6 1.429(4) . ?
C2 C3 1.371(4) . ?
C2 H2 0.9500 . ?
C3 C4 1.407(5) . ?
C3 H3 0.9500 . ?
C4 C5 1.373(5) . ?
C4 H4 0.9500 . ?
C5 C6 1.409(4) . ?
C5 H5 0.9500 . ?
C6 C7 1.410(5) . ?
C7 C8 1.364(4) . ?
C7 H7 0.9500 . ?
C8 C9 1.408(4) . ?
C8 H8 0.9500 . ?
C9 C10 1.491(4) . ?
C11 C12 1.395(4) . ?
C11 C16 1.402(4) . ?
C12 C13 1.384(4) . ?
C12 H12 0.9500 . ?
C13 C14 1.382(5) . ?
C13 H13 0.9500 . ?
C14 C15 1.395(5) . ?
C15 C16 1.379(4) . ?
C15 H15 0.9500 . ?
C16 H16 0.9500 . ?
C17 C18 1.531(5) . ?
C17 H17A 0.9800 . ?
C17 H17B 0.9800 . ?
C17 H17C 0.9800 . ?
C18 C20 1.511(4) . ?
C18 C19 1.512(5) . ?
C18 H18 1.0000 . ?
C19 H19A 0.9800 . ?
C19 H19B 0.9800 . ?
C19 H19C 0.9800 . ?
C20 C26 1.415(4) . ?
C20 C21 1.426(4) . ?
C21 C22 1.398(5) . ?
C21 H21 0.9500 . ?
C22 C23 1.425(5) . ?
C22 H22 0.9500 . ?
C23 C25 1.409(5) . ?
C23 C24 1.505(5) . ?
C24 H24A 0.9800 . ?
C24 H24B 0.9800 . ?
C24 H24C 0.9800 . ?
C25 C26 1.426(4) . ?
C25 H25 0.9500 . ?
C26 H26 0.9500 . ?
C1S H1S 1.0000 . ?
C2S H2S 1.0000 . ?
C3S H3S 1.0000 . ?

loop_
_geom_torsion_atom_site_label_1
_geom_torsion_atom_site_label_2
_geom_torsion_atom_site_label_3
_geom_torsion_atom_site_label_4
_geom_torsion
_geom_torsion_site_symmetry_1
_geom_torsion_site_symmetry_2
_geom_torsion_site_symmetry_3
_geom_torsion_site_symmetry_4
_geom_torsion_publ_flag
N2 Ru1 N1 C9 9.2(2) . . . . ?
C26 Ru1 N1 C9 -69.7(2) . . . . ?
C21 Ru1 N1 C9 -134.8(2) . . . . ?
C25 Ru1 N1 C9 -69.7(5) . . . . ?
C20 Ru1 N1 C9 -96.8(2) . . . . ?
C22 Ru1 N1 C9 -166.3(2) . . . . ?
C23 Ru1 N1 C9 176.9(2) . . . . ?
Cl1 Ru1 N1 C9 98.0(2) . . . . ?
N2 Ru1 N1 C1 -171.9(2) . . . . ?
C26 Ru1 N1 C1 109.2(2) . . . . ?
C21 Ru1 N1 C1 44.1(2) . . . . ?
C25 Ru1 N1 C1 109.2(4) . . . . ?
C20 Ru1 N1 C1 82.1(2) . . . . ?
C22 Ru1 N1 C1 12.6(3) . . . . ?
C23 Ru1 N1 C1 -4.2(4) . . . . ?
Cl1 Ru1 N1 C1 -83.1(2) . . . . ?
N1 Ru1 N2 C10 -10.5(2) . . . . ?
C26 Ru1 N2 C10 117.6(2) . . . . ?
C21 Ru1 N2 C10 69.5(3) . . . . ?
C25 Ru1 N2 C10 154.4(2) . . . . ?
C20 Ru1 N2 C10 84.2(2) . . . . ?
C22 Ru1 N2 C10 152.1(4) . . . . ?
C23 Ru1 N2 C10 177.2(2) . . . . ?
Cl1 Ru1 N2 C10 -95.0(2) . . . . ?
N1 Ru1 N2 C11 177.1(2) . . . . ?
C26 Ru1 N2 C11 -54.8(2) . . . . ?
C21 Ru1 N2 C11 -102.9(3) . . . . ?
C25 Ru1 N2 C11 -18.1(2) . . . . ?
C20 Ru1 N2 C11 -88.2(2) . . . . ?
C22 Ru1 N2 C11 -20.3(6) . . . . ?
C23 Ru1 N2 C11 4.8(3) . . . . ?
Cl1 Ru1 N2 C11 92.5(2) . . . . ?
C9 N1 C1 C2 -171.8(3) . . . . ?
Ru1 N1 C1 C2 9.4(4) . . . . ?
C9 N1 C1 C6 6.6(4) . . . . ?
Ru1 N1 C1 C6 -172.3(2) . . . . ?
N1 C1 C2 C3 -177.9(3) . . . . ?
C6 C1 C2 C3 3.7(5) . . . . ?
C1 C2 C3 C4 -0.3(5) . . . . ?
C2 C3 C4 C5 -2.5(5) . . . . ?
C3 C4 C5 C6 1.9(5) . . . . ?
C4 C5 C6 C7 -176.2(3) . . . . ?
C4 C5 C6 C1 1.6(5) . . . . ?
N1 C1 C6 C5 177.3(3) . . . . ?
C2 C1 C6 C5 -4.3(4) . . . . ?
N1 C1 C6 C7 -4.9(4) . . . . ?
C2 C1 C6 C7 173.5(3) . . . . ?
C5 C6 C7 C8 178.1(3) . . . . ?
C1 C6 C7 C8 0.3(5) . . . . ?
C6 C7 C8 C9 2.4(5) . . . . ?
C1 N1 C9 C8 -3.9(4) . . . . ?
Ru1 N1 C9 C8 175.1(2) . . . . ?
C1 N1 C9 C10 174.0(2) . . . . ?
Ru1 N1 C9 C10 -7.1(3) . . . . ?
C7 C8 C9 N1 -0.6(5) . . . . ?
C7 C8 C9 C10 -178.5(3) . . . . ?
C11 N2 C10 O1 -0.3(5) . . . . ?
Ru1 N2 C10 O1 -173.1(3) . . . . ?
C11 N2 C10 C9 -177.5(2) . . . . ?
Ru1 N2 C10 C9 9.8(3) . . . . ?
N1 C9 C10 O1 -179.0(3) . . . . ?
C8 C9 C10 O1 -1.1(4) . . . . ?
N1 C9 C10 N2 -1.6(4) . . . . ?
C8 C9 C10 N2 176.3(3) . . . . ?
C10 N2 C11 C12 142.2(3) . . . . ?
Ru1 N2 C11 C12 -45.5(4) . . . . ?
C10 N2 C11 C16 -38.9(4) . . . . ?
Ru1 N2 C11 C16 133.3(3) . . . . ?
C16 C11 C12 C13 0.5(5) . . . . ?
N2 C11 C12 C13 179.4(3) . . . . ?
C11 C12 C13 C14 0.1(5) . . . . ?
C12 C13 C14 C15 -0.4(5) . . . . ?
C12 C13 C14 N3 179.2(3) . . . . ?
O3 N3 C14 C13 179.0(3) . . . . ?
O2 N3 C14 C13 -1.3(5) . . . . ?
O3 N3 C14 C15 -1.3(5) . . . . ?
O2 N3 C14 C15 178.4(3) . . . . ?
C13 C14 C15 C16 0.1(5) . . . . ?
N3 C14 C15 C16 -179.6(3) . . . . ?
C14 C15 C16 C11 0.6(5) . . . . ?
C12 C11 C16 C15 -0.9(5) . . . . ?
N2 C11 C16 C15 -179.8(3) . . . . ?
C19 C18 C20 C26 -27.9(5) . . . . ?
C17 C18 C20 C26 96.9(4) . . . . ?
C19 C18 C20 C21 151.6(3) . . . . ?
C17 C18 C20 C21 -83.6(4) . . . . ?
C19 C18 C20 Ru1 63.4(4) . . . . ?
C17 C18 C20 Ru1 -171.8(3) . . . . ?
N2 Ru1 C20 C26 64.20(19) . . . . ?
N1 Ru1 C20 C26 143.30(18) . . . . ?
C21 Ru1 C20 C26 -130.0(3) . . . . ?
C25 Ru1 C20 C26 -29.28(19) . . . . ?
C22 Ru1 C20 C26 -102.0(2) . . . . ?
C23 Ru1 C20 C26 -65.51(19) . . . . ?
Cl1 Ru1 C20 C26 -118.9(3) . . . . ?
N2 Ru1 C20 C21 -165.81(17) . . . . ?
N1 Ru1 C20 C21 -86.70(19) . . . . ?
C26 Ru1 C20 C21 130.0(3) . . . . ?
C25 Ru1 C20 C21 100.7(2) . . . . ?
C22 Ru1 C20 C21 28.00(18) . . . . ?
C23 Ru1 C20 C21 64.48(19) . . . . ?
Cl1 Ru1 C20 C21 11.1(4) . . . . ?
N2 Ru1 C20 C18 -53.5(3) . . . . ?
N1 Ru1 C20 C18 25.6(3) . . . . ?
C26 Ru1 C20 C18 -117.7(4) . . . . ?
C21 Ru1 C20 C18 112.3(4) . . . . ?
C25 Ru1 C20 C18 -147.0(3) . . . . ?
C22 Ru1 C20 C18 140.3(3) . . . . ?
C23 Ru1 C20 C18 176.8(3) . . . . ?
Cl1 Ru1 C20 C18 123.4(3) . . . . ?
C26 C20 C21 C22 -1.2(5) . . . . ?
C18 C20 C21 C22 179.3(3) . . . . ?
Ru1 C20 C21 C22 -54.8(3) . . . . ?
C26 C20 C21 Ru1 53.6(2) . . . . ?
C18 C20 C21 Ru1 -125.9(3) . . . . ?
N2 Ru1 C21 C22 156.86(19) . . . . ?
N1 Ru1 C21 C22 -128.69(19) . . . . ?
C26 Ru1 C21 C22 103.2(2) . . . . ?
C25 Ru1 C21 C22 65.4(2) . . . . ?
C20 Ru1 C21 C22 133.7(3) . . . . ?
C23 Ru1 C21 C22 28.60(19) . . . . ?
Cl1 Ru1 C21 C22 -42.7(2) . . . . ?
N2 Ru1 C21 C20 23.1(3) . . . . ?
N1 Ru1 C21 C20 97.58(18) . . . . ?
C26 Ru1 C21 C20 -30.48(18) . . . . ?
C25 Ru1 C21 C20 -68.36(19) . . . . ?
C22 Ru1 C21 C20 -133.7(3) . . . . ?
C23 Ru1 C21 C20 -105.1(2) . . . . ?
Cl1 Ru1 C21 C20 -176.44(14) . . . . ?
C20 C21 C22 C23 1.0(5) . . . . ?
Ru1 C21 C22 C23 -53.4(3) . . . . ?
C20 C21 C22 Ru1 54.4(3) . . . . ?
N2 Ru1 C22 C21 -101.2(5) . . . . ?
N1 Ru1 C22 C21 59.9(2) . . . . ?
C26 Ru1 C22 C21 -66.1(2) . . . . ?
C25 Ru1 C22 C21 -103.6(2) . . . . ?
C20 Ru1 C22 C21 -28.61(19) . . . . ?
C23 Ru1 C22 C21 -133.3(3) . . . . ?
Cl1 Ru1 C22 C21 147.09(18) . . . . ?
N2 Ru1 C22 C23 32.1(5) . . . . ?
N1 Ru1 C22 C23 -166.84(17) . . . . ?
C26 Ru1 C22 C23 67.22(19) . . . . ?
C21 Ru1 C22 C23 133.3(3) . . . . ?
C25 Ru1 C22 C23 29.68(18) . . . . ?
C20 Ru1 C22 C23 104.7(2) . . . . ?
Cl1 Ru1 C22 C23 -79.63(18) . . . . ?
C21 C22 C23 C25 -1.1(5) . . . . ?
Ru1 C22 C23 C25 -53.8(3) . . . . ?
C21 C22 C23 C24 175.3(3) . . . . ?
Ru1 C22 C23 C24 122.6(3) . . . . ?
C21 C22 C23 Ru1 52.7(3) . . . . ?
N2 Ru1 C23 C25 -39.4(2) . . . . ?
N1 Ru1 C23 C25 156.4(2) . . . . ?
C26 Ru1 C23 C25 28.86(18) . . . . ?
C21 Ru1 C23 C25 102.6(2) . . . . ?
C20 Ru1 C23 C25 65.73(19) . . . . ?
C22 Ru1 C23 C25 131.0(3) . . . . ?
Cl1 Ru1 C23 C25 -126.12(17) . . . . ?
N2 Ru1 C23 C22 -170.42(17) . . . . ?
N1 Ru1 C23 C22 25.4(3) . . . . ?
C26 Ru1 C23 C22 -102.1(2) . . . . ?
C21 Ru1 C23 C22 -28.35(18) . . . . ?
C25 Ru1 C23 C22 -131.0(3) . . . . ?
C20 Ru1 C23 C22 -65.26(19) . . . . ?
Cl1 Ru1 C23 C22 102.90(18) . . . . ?
N2 Ru1 C23 C24 75.0(4) . . . . ?
N1 Ru1 C23 C24 -89.2(4) . . . . ?
C26 Ru1 C23 C24 143.2(4) . . . . ?
C21 Ru1 C23 C24 -143.0(4) . . . . ?
C25 Ru1 C23 C24 114.4(4) . . . . ?
C20 Ru1 C23 C24 -179.9(3) . . . . ?
C22 Ru1 C23 C24 -114.6(4) . . . . ?
Cl1 Ru1 C23 C24 -11.7(3) . . . . ?
C22 C23 C25 C26 1.4(5) . . . . ?
C24 C23 C25 C26 -174.9(3) . . . . ?
Ru1 C23 C25 C26 -52.5(3) . . . . ?
C22 C23 C25 Ru1 54.0(3) . . . . ?
C24 C23 C25 Ru1 -122.4(3) . . . . ?
N2 Ru1 C25 C23 150.66(18) . . . . ?
N1 Ru1 C25 C23 -133.4(4) . . . . ?
C26 Ru1 C25 C23 -133.4(3) . . . . ?
C21 Ru1 C25 C23 -66.48(19) . . . . ?
C20 Ru1 C25 C23 -104.4(2) . . . . ?
C22 Ru1 C25 C23 -29.91(18) . . . . ?
Cl1 Ru1 C25 C23 59.74(18) . . . . ?
N2 Ru1 C25 C26 -75.92(19) . . . . ?
N1 Ru1 C25 C26 0.0(5) . . . . ?
C21 Ru1 C25 C26 66.94(19) . . . . ?
C20 Ru1 C25 C26 29.03(18) . . . . ?
C22 Ru1 C25 C26 103.5(2) . . . . ?
C23 Ru1 C25 C26 133.4(3) . . . . ?
Cl1 Ru1 C25 C26 -166.85(16) . . . . ?
C21 C20 C26 C25 1.5(4) . . . . ?
C18 C20 C26 C25 -179.0(3) . . . . ?
Ru1 C20 C26 C25 55.3(3) . . . . ?
C21 C20 C26 Ru1 -53.8(2) . . . . ?
C18 C20 C26 Ru1 125.7(3) . . . . ?
C23 C25 C26 C20 -1.7(5) . . . . ?
Ru1 C25 C26 C20 -55.5(3) . . . . ?
C23 C25 C26 Ru1 53.8(3) . . . . ?
N2 Ru1 C26 C20 -120.69(19) . . . . ?
N1 Ru1 C26 C20 -47.5(2) . . . . ?
C21 Ru1 C26 C20 30.64(18) . . . . ?
C25 Ru1 C26 C20 132.5(3) . . . . ?
C22 Ru1 C26 C20 67.22(19) . . . . ?
C23 Ru1 C26 C20 104.3(2) . . . . ?
Cl1 Ru1 C26 C20 155.60(15) . . . . ?
N2 Ru1 C26 C25 106.83(19) . . . . ?
N1 Ru1 C26 C25 179.99(16) . . . . ?
C21 Ru1 C26 C25 -101.8(2) . . . . ?
C20 Ru1 C26 C25 -132.5(3) . . . . ?
C22 Ru1 C26 C25 -65.27(19) . . . . ?
C23 Ru1 C26 C25 -28.16(18) . . . . ?
Cl1 Ru1 C26 C25 23.1(3) . . . . ?
